data_7121815
loop_
_publ_author_name
'Mai, Juri'
'Arkhypchuk, Anna I.'
'Gupta, Arvind Kumar'
'Ott, Sascha'

_publ_section_title
;
 Reductive coupling of two aldehydes to unsymmetrical E-alkenes via
 phosphaalkene and phosphinate intermediates.
;
_journal_issue 52
_journal_name_full 'Chemical communications (Cambridge, England)'
_journal_page_first 7163
_journal_page_last 7166
_journal_paper_doi 10.1039/c8cc04218g
_journal_volume 54
_journal_year 2018
_chemical_formula_sum 'C57 H85 Cl3 N2 O6 P2'
_chemical_formula_weight 1062.55
_space_group_crystal_system triclinic
_space_group_IT_number 2
_space_group_name_Hall '-P 1'
_space_group_name_H-M_alt 'P -1'
_symmetry_space_group_name_Hall '-P 1'
_symmetry_space_group_name_H-M 'P -1'
_atom_sites_solution_hydrogens geom
_audit_creation_method SHELXL-2014/7
_audit_update_record
;
2018-03-23 deposited with the CCDC.
2018-06-01 downloaded from the CCDC.
;
_cell_angle_alpha 90.205(2)
_cell_angle_beta 96.705(2)
_cell_angle_gamma 106.832(2)
_cell_formula_units_Z 2
_cell_length_a 10.7916(10)
_cell_length_b 17.0045(17)
_cell_length_c 17.0443(17)
_cell_measurement_reflns_used 4974
_cell_measurement_temperature 150(2)
_cell_measurement_theta_max 20.97
_cell_measurement_theta_min 2.19
_cell_volume 2971.0(5)
_computing_cell_refinement 'Bruker SAINT'
_computing_data_collection 'Bruker APEX2'
_computing_data_reduction 'Bruker SAINT'
_computing_molecular_graphics 'Bruker SHELXTL'
_computing_publication_material 'Bruker SHELXTL'
_computing_structure_refinement 'SHELXL-2014/7 (Sheldrick, 2014)'
_computing_structure_solution 'SHELXS-97 (Sheldrick 2008)'
_diffrn_ambient_temperature 150(2)
_diffrn_measured_fraction_theta_full 0.999
_diffrn_measured_fraction_theta_max 0.999
_diffrn_measurement_device_type 'Bruker APEX-II CCD'
_diffrn_measurement_method '\f and \w scans'
_diffrn_radiation_type MoK\a
_diffrn_radiation_wavelength 0.71073
_diffrn_reflns_av_R_equivalents 0.0577
_diffrn_reflns_av_unetI/netI 0.0575
_diffrn_reflns_Laue_measured_fraction_full 0.999
_diffrn_reflns_Laue_measured_fraction_max 0.999
_diffrn_reflns_limit_h_max 12
_diffrn_reflns_limit_h_min -12
_diffrn_reflns_limit_k_max 20
_diffrn_reflns_limit_k_min -20
_diffrn_reflns_limit_l_max 20
_diffrn_reflns_limit_l_min -20
_diffrn_reflns_number 40210
_diffrn_reflns_point_group_measured_fraction_full 0.999
_diffrn_reflns_point_group_measured_fraction_max 0.999
_diffrn_reflns_theta_full 25.242
_diffrn_reflns_theta_max 25.250
_diffrn_reflns_theta_min 1.204
_exptl_absorpt_coefficient_mu 0.256
_exptl_absorpt_correction_T_max 0.7457
_exptl_absorpt_correction_T_min 0.7084
_exptl_absorpt_correction_type multi-scan
_exptl_absorpt_process_details SADABS
_exptl_crystal_colour colourless
_exptl_crystal_density_diffrn 1.188
_exptl_crystal_description prism
_exptl_crystal_F_000 1140
_exptl_crystal_size_max 0.10
_exptl_crystal_size_mid 0.04
_exptl_crystal_size_min 0.02
_refine_diff_density_max 1.808
_refine_diff_density_min -0.819
_refine_diff_density_rms 0.086
_refine_ls_extinction_method none
_refine_ls_goodness_of_fit_ref 1.028
_refine_ls_hydrogen_treatment constr
_refine_ls_matrix_type full
_refine_ls_number_parameters 651
_refine_ls_number_reflns 10744
_refine_ls_number_restraints 18
_refine_ls_restrained_S_all 1.049
_refine_ls_R_factor_all 0.1232
_refine_ls_R_factor_gt 0.0827
_refine_ls_shift/su_max 0.000
_refine_ls_shift/su_mean 0.000
_refine_ls_structure_factor_coef Fsqd
_refine_ls_weighting_details 'w=1/[\s^2^(Fo^2^)+(0.1243P)^2^+6.7859P] where P=(Fo^2^+2Fc^2^)/3'
_refine_ls_weighting_scheme calc
_refine_ls_wR_factor_gt 0.2224
_refine_ls_wR_factor_ref 0.2608
_reflns_Friedel_coverage 0.000
_reflns_number_gt 7079
_reflns_number_total 10744
_reflns_threshold_expression 'I > 2\s(I)'
_cod_data_source_file c8cc04218g2.cif
_cod_data_source_block platon_sq
_cod_depositor_comments 'Adding full bibliography for 7121814--7121815.cif.'
_cod_database_code 7121815
_shelx_shelxl_version_number 2014/7
_shelx_space_group_comment
;
The symmetry employed for this shelxl refinement is uniquely defined
by the following loop, which should always be used as a source of
symmetry information in preference to the above space-group names.
They are only intended as comments.
;

loop_
_space_group_symop_operation_xyz
'x, y, z'
'-x, -y, -z'

loop_
_atom_site_label
_atom_site_type_symbol
_atom_site_fract_x
_atom_site_fract_y
_atom_site_fract_z
_atom_site_U_iso_or_equiv
_atom_site_adp_type
_atom_site_occupancy
_atom_site_site_symmetry_order
_atom_site_calc_flag
_atom_site_refinement_flags_posn
_atom_site_refinement_flags_adp
_atom_site_disorder_assembly
_atom_site_disorder_group
P1 P 0.75096(10) 0.50475(7) 0.32037(6) 0.0273(3) Uani 1 1 d . . A 1
P2 P 0.87456(12) 1.02701(7) 0.72537(7) 0.0344(3) Uani 1 1 d . . B 1
O1 O 0.6830(3) 0.44681(19) 0.37672(17) 0.0350(7) Uani 1 1 d . . A 1
O2 O 0.8870(3) 0.49246(18) 0.30803(18) 0.0339(7) Uani 1 1 d . . A 1
O3 O 0.2366(3) 0.6957(2) 0.37098(18) 0.0422(8) Uani 1 1 d . . A 1
O4 O 0.9460(3) 1.0796(2) 0.66679(19) 0.0436(8) Uani 1 1 d . . B 1
O5 O 0.7916(3) 1.0713(2) 0.77008(19) 0.0447(8) Uani 1 1 d . . B 1
O6 O 1.0181(3) 0.68322(19) 0.51876(19) 0.0400(8) Uani 1 1 d . . B 1
N1 N 0.2463(4) 0.6407(2) 0.4898(2) 0.0382(9) Uani 1 1 d . . A 1
H1A H 0.1726 0.6492 0.4990 0.046 Uiso 1 1 calc R U A 1
H1B H 0.2885 0.6174 0.5254 0.046 Uiso 1 1 calc R U A 1
N2 N 1.0552(4) 0.7760(2) 0.4251(2) 0.0352(9) Uani 1 1 d . . B 1
H2A H 1.0929 0.7468 0.3986 0.042 Uiso 1 1 calc R U B 1
H2B H 1.0479 0.8232 0.4072 0.042 Uiso 1 1 calc R U B 1
C2 C 0.7809(4) 0.6080(3) 0.3609(3) 0.0355(10) Uani 1 1 d . . A 1
H2C H 0.8424 0.6161 0.4102 0.043 Uiso 1 1 calc R U A 1
H2D H 0.8218 0.6482 0.3227 0.043 Uiso 1 1 calc R U A 1
C3 C 0.6563(4) 0.6236(3) 0.3786(2) 0.0312(9) Uani 1 1 d . . A 1
C4 C 0.6099(5) 0.6055(3) 0.4510(3) 0.0426(12) Uani 1 1 d . . A 1
H4 H 0.6599 0.5852 0.4912 0.051 Uiso 1 1 calc R U A 1
C5 C 0.4934(5) 0.6163(3) 0.4661(3) 0.0405(11) Uani 1 1 d . . A 1
H5 H 0.4634 0.6028 0.5159 0.049 Uiso 1 1 calc R U A 1
C6 C 0.4191(4) 0.6470(3) 0.4086(2) 0.0314(10) Uani 1 1 d . . A 1
C7 C 0.4653(5) 0.6658(3) 0.3363(2) 0.0342(10) Uani 1 1 d . . A 1
H7 H 0.4161 0.6870 0.2964 0.041 Uiso 1 1 calc R U A 1
C8 C 0.5820(4) 0.6541(3) 0.3216(3) 0.0334(10) Uani 1 1 d . . A 1
H8 H 0.6118 0.6671 0.2716 0.040 Uiso 1 1 calc R U A 1
C9 C 0.2940(4) 0.6629(3) 0.4220(2) 0.0329(10) Uani 1 1 d . . A 1
C10 C 0.6660(4) 0.5073(2) 0.2217(2) 0.0251(9) Uani 1 1 d . . A 1
C11 C 0.7251(4) 0.5674(2) 0.1664(2) 0.0282(9) Uani 1 1 d . . A 1
C12 C 0.6447(4) 0.6034(3) 0.1197(2) 0.0295(9) Uani 1 1 d . . A 1
H12 H 0.6836 0.6452 0.0858 0.035 Uiso 1 1 calc R U A 1
C13 C 0.5097(4) 0.5819(3) 0.1195(2) 0.0287(9) Uani 1 1 d . . A 1
C14 C 0.4556(4) 0.5138(3) 0.1608(2) 0.0289(9) Uani 1 1 d . . A 1
H14 H 0.3632 0.4930 0.1557 0.035 Uiso 1 1 calc R U A 1
C15 C 0.5276(4) 0.4734(2) 0.2097(2) 0.0257(9) Uani 1 1 d . . A 1
C16 C 0.8699(4) 0.5878(3) 0.1488(3) 0.0365(10) Uani 1 1 d . . A 1
C17 C 0.9026(4) 0.5068(3) 0.1353(3) 0.0400(11) Uani 1 1 d . . A 1
H17A H 0.9939 0.5190 0.1255 0.060 Uiso 1 1 calc R U A 1
H17B H 0.8456 0.4760 0.0894 0.060 Uiso 1 1 calc R U A 1
H17C H 0.8891 0.4737 0.1822 0.060 Uiso 1 1 calc R U A 1
C18 C 0.9714(4) 0.6449(3) 0.2114(3) 0.0441(12) Uani 1 1 d . . A 1
H18A H 0.9704 0.6180 0.2622 0.066 Uiso 1 1 calc R U A 1
H18B H 0.9499 0.6966 0.2173 0.066 Uiso 1 1 calc R U A 1
H18C H 1.0584 0.6563 0.1945 0.066 Uiso 1 1 calc R U A 1
C19 C 0.8875(5) 0.6328(4) 0.0708(3) 0.0543(15) Uani 1 1 d . . A 1
H19A H 0.8763 0.6875 0.0772 0.082 Uiso 1 1 calc R U A 1
H19B H 0.8223 0.6012 0.0287 0.082 Uiso 1 1 calc R U A 1
H19C H 0.9751 0.6382 0.0570 0.082 Uiso 1 1 calc R U A 1
C20 C 0.4290(4) 0.6293(3) 0.0710(3) 0.0326(10) Uani 1 1 d . . A 1
C21 C 0.4846(5) 0.7207(3) 0.0949(3) 0.0487(13) Uani 1 1 d . . A 1
H21A H 0.4785 0.7287 0.1511 0.073 Uiso 1 1 calc R U A 1
H21B H 0.4347 0.7520 0.0634 0.073 Uiso 1 1 calc R U A 1
H21C H 0.5762 0.7399 0.0855 0.073 Uiso 1 1 calc R U A 1
C22 C 0.4385(5) 0.6168(3) -0.0166(3) 0.0461(12) Uani 1 1 d . . A 1
H22A H 0.5303 0.6349 -0.0258 0.069 Uiso 1 1 calc R U A 1
H22B H 0.3904 0.6492 -0.0480 0.069 Uiso 1 1 calc R U A 1
H22C H 0.4010 0.5585 -0.0322 0.069 Uiso 1 1 calc R U A 1
C23 C 0.2856(5) 0.6010(4) 0.0856(3) 0.0486(13) Uani 1 1 d . . A 1
H23A H 0.2487 0.5423 0.0711 0.073 Uiso 1 1 calc R U A 1
H23B H 0.2368 0.6324 0.0535 0.073 Uiso 1 1 calc R U A 1
H23C H 0.2796 0.6100 0.1417 0.073 Uiso 1 1 calc R U A 1
C24 C 0.4474(4) 0.3930(3) 0.2445(3) 0.0324(10) Uani 1 1 d . . A 1
C25 C 0.3987(4) 0.4111(3) 0.3220(3) 0.0373(11) Uani 1 1 d . . A 1
H25A H 0.4737 0.4363 0.3615 0.056 Uiso 1 1 calc R U A 1
H25B H 0.3459 0.3597 0.3416 0.056 Uiso 1 1 calc R U A 1
H25C H 0.3457 0.4489 0.3122 0.056 Uiso 1 1 calc R U A 1
C26 C 0.5218(5) 0.3284(3) 0.2521(3) 0.0427(12) Uani 1 1 d . . A 1
H26A H 0.6041 0.3507 0.2866 0.064 Uiso 1 1 calc R U A 1
H26B H 0.5401 0.3144 0.1997 0.064 Uiso 1 1 calc R U A 1
H26C H 0.4687 0.2789 0.2747 0.064 Uiso 1 1 calc R U A 1
C27 C 0.3229(5) 0.3519(3) 0.1862(3) 0.0481(13) Uani 1 1 d . . A 1
H27A H 0.2810 0.2967 0.2033 0.072 Uiso 1 1 calc R U A 1
H27B H 0.3472 0.3482 0.1330 0.072 Uiso 1 1 calc R U A 1
H27C H 0.2622 0.3851 0.1856 0.072 Uiso 1 1 calc R U A 1
C28 C 0.9801(5) 0.4889(4) 0.3765(3) 0.0573(15) Uani 1 1 d . . A 1
H28A H 0.9392 0.4449 0.4113 0.069 Uiso 1 1 calc R U A 1
H28B H 1.0083 0.5419 0.4072 0.069 Uiso 1 1 calc R U A 1
C29 C 1.0946(5) 0.4715(3) 0.3466(4) 0.0515(13) Uani 1 1 d . . A 1
H29A H 1.0649 0.4207 0.3135 0.077 Uiso 1 1 calc R U A 1
H29B H 1.1561 0.4651 0.3914 0.077 Uiso 1 1 calc R U A 1
H29C H 1.1379 0.5172 0.3152 0.077 Uiso 1 1 calc R U A 1
C30 C 0.7620(5) 0.9384(3) 0.6722(3) 0.0410(11) Uani 1 1 d . . B 1
H30A H 0.7141 0.9014 0.7104 0.049 Uiso 1 1 calc R U B 1
H30B H 0.6975 0.9565 0.6363 0.049 Uiso 1 1 calc R U B 1
C31 C 0.8280(4) 0.8908(3) 0.6242(3) 0.0351(10) Uani 1 1 d . . B 1
C32 C 0.8511(5) 0.8197(3) 0.6520(3) 0.0482(13) Uani 1 1 d . . B 1
H32 H 0.8270 0.8014 0.7022 0.058 Uiso 1 1 calc R U B 1
C33 C 0.9080(5) 0.7750(3) 0.6087(3) 0.0472(13) Uani 1 1 d . . B 1
H33 H 0.9209 0.7256 0.6288 0.057 Uiso 1 1 calc R U B 1
C34 C 0.9472(4) 0.8005(3) 0.5361(2) 0.0310(9) Uani 1 1 d . . B 1
C35 C 0.9253(6) 0.8721(3) 0.5084(3) 0.0505(14) Uani 1 1 d . . B 1
H35 H 0.9504 0.8910 0.4586 0.061 Uiso 1 1 calc R U B 1
C36 C 0.8671(6) 0.9166(3) 0.5524(3) 0.0512(14) Uani 1 1 d . . B 1
H36 H 0.8539 0.9660 0.5326 0.061 Uiso 1 1 calc R U B 1
C37 C 1.0094(4) 0.7490(3) 0.4921(3) 0.0311(9) Uani 1 1 d . . B 1
C38 C 0.9676(4) 0.9846(2) 0.8011(2) 0.0311(9) Uani 1 1 d . . B 1
C39 C 0.9025(4) 0.9233(3) 0.8526(3) 0.0335(10) Uani 1 1 d . . B 1
C40 C 0.9582(5) 0.8611(3) 0.8730(3) 0.0367(10) Uani 1 1 d . . B 1
H40 H 0.9143 0.8195 0.9056 0.044 Uiso 1 1 calc R U B 1
C41 C 1.0741(4) 0.8558(3) 0.8489(3) 0.0373(11) Uani 1 1 d . . B 1
C42 C 1.1443(5) 0.9236(3) 0.8120(3) 0.0372(10) Uani 1 1 d . . B 1
H42 H 1.2287 0.9247 0.8003 0.045 Uiso 1 1 calc R U B 1
C43 C 1.0991(4) 0.9902(3) 0.7910(2) 0.0322(10) Uani 1 1 d . . B 1
C44 C 0.7865(5) 0.9287(3) 0.8984(3) 0.0393(11) Uani 1 1 d . . B 1
C45 C 0.8248(5) 1.0143(3) 0.9407(3) 0.0464(12) Uani 1 1 d . . B 1
H45A H 0.8456 1.0570 0.9017 0.070 Uiso 1 1 calc R U B 1
H45B H 0.9012 1.0203 0.9799 0.070 Uiso 1 1 calc R U B 1
H45C H 0.7519 1.0201 0.9672 0.070 Uiso 1 1 calc R U B 1
C46 C 0.7673(6) 0.8665(4) 0.9656(3) 0.0564(15) Uani 1 1 d . . B 1
H46A H 0.7023 0.8755 0.9974 0.085 Uiso 1 1 calc R U B 1
H46B H 0.8504 0.8744 0.9992 0.085 Uiso 1 1 calc R U B 1
H46C H 0.7371 0.8103 0.9425 0.085 Uiso 1 1 calc R U B 1
C47 C 0.6518(5) 0.9112(3) 0.8495(3) 0.0466(12) Uani 1 1 d . . B 1
H47A H 0.6308 0.8582 0.8204 0.070 Uiso 1 1 calc R U B 1
H47B H 0.6529 0.9549 0.8120 0.070 Uiso 1 1 calc R U B 1
H47C H 0.5857 0.9093 0.8849 0.070 Uiso 1 1 calc R U B 1
C48 C 1.1269(5) 0.7831(3) 0.8668(4) 0.0501(13) Uani 1 1 d . . B 1
C52 C 1.2014(5) 1.0663(3) 0.7642(3) 0.0405(11) Uani 1 1 d . . B 1
C53 C 1.3356(5) 1.0728(4) 0.8110(4) 0.0618(16) Uani 1 1 d . . B 1
H53A H 1.3986 1.1246 0.7998 0.093 Uiso 1 1 calc R U B 1
H53B H 1.3657 1.0266 0.7952 0.093 Uiso 1 1 calc R U B 1
H53C H 1.3278 1.0712 0.8677 0.093 Uiso 1 1 calc R U B 1
C54 C 1.2162(6) 1.0585(4) 0.6765(3) 0.0563(15) Uani 1 1 d . . B 1
H54A H 1.2770 1.1092 0.6608 0.084 Uiso 1 1 calc R U B 1
H54B H 1.1310 1.0494 0.6449 0.084 Uiso 1 1 calc R U B 1
H54C H 1.2499 1.0120 0.6676 0.084 Uiso 1 1 calc R U B 1
C55 C 1.1740(5) 1.1474(3) 0.7859(3) 0.0505(13) Uani 1 1 d . . B 1
H55A H 1.1635 1.1490 0.8421 0.076 Uiso 1 1 calc R U B 1
H55B H 1.0940 1.1508 0.7542 0.076 Uiso 1 1 calc R U B 1
H55C H 1.2473 1.1941 0.7750 0.076 Uiso 1 1 calc R U B 1
C56 C 0.7223(9) 1.1230(5) 0.7312(4) 0.094(3) Uani 1 1 d . . B 1
H56A H 0.7778 1.1596 0.6959 0.113 Uiso 1 1 calc R U B 1
H56B H 0.6428 1.0888 0.6986 0.113 Uiso 1 1 calc R U B 1
C57 C 0.6878(9) 1.1701(5) 0.7878(6) 0.115(3) Uani 1 1 d . . B 1
H57A H 0.6412 1.1338 0.8262 0.173 Uiso 1 1 calc R U B 1
H57B H 0.6312 1.2006 0.7616 0.173 Uiso 1 1 calc R U B 1
H57C H 0.7667 1.2090 0.8153 0.173 Uiso 1 1 calc R U B 1
C1S C 0.3670(8) 0.8501(5) 0.5451(7) 0.109(3) Uani 1 1 d . . C 1
H1S H 0.2928 0.8040 0.5192 0.131 Uiso 1 1 calc R U C 1
Cl1 Cl 0.5086(2) 0.83912(17) 0.5168(2) 0.1493(14) Uani 1 1 d . . C 1
Cl2 Cl 0.3699(5) 0.8419(3) 0.6465(3) 0.222(2) Uani 1 1 d . . C 1
Cl3 Cl 0.3370(3) 0.94021(17) 0.52009(18) 0.1280(9) Uani 1 1 d . . C 1
C1A C 1.2683(10) 0.8071(7) 0.8798(8) 0.156(4) Uani 1 1 d . U B 1
H1A1 H 1.2981 0.8232 0.9356 0.233 Uiso 1 1 calc R U B 1
H1A2 H 1.3035 0.8537 0.8470 0.233 Uiso 1 1 calc R U B 1
H1A3 H 1.2989 0.7607 0.8654 0.233 Uiso 1 1 calc R U B 1
C2A C 1.1084(15) 0.7345(7) 0.7873(8) 0.173(5) Uani 1 1 d . U B 1
H2A1 H 1.1590 0.7695 0.7497 0.259 Uiso 1 1 calc R U B 1
H2A2 H 1.0158 0.7175 0.7660 0.259 Uiso 1 1 calc R U B 1
H2A3 H 1.1385 0.6857 0.7958 0.259 Uiso 1 1 calc R U B 1
C3A C 1.0472(11) 0.7208(6) 0.9056(8) 0.153(4) Uani 1 1 d . U B 1
H3A1 H 1.0901 0.6778 0.9170 0.229 Uiso 1 1 calc R U B 1
H3A2 H 0.9642 0.6973 0.8721 0.229 Uiso 1 1 calc R U B 1
H3A3 H 1.0309 0.7429 0.9553 0.229 Uiso 1 1 calc R U B 1

loop_
_atom_site_aniso_label
_atom_site_aniso_U_11
_atom_site_aniso_U_22
_atom_site_aniso_U_33
_atom_site_aniso_U_23
_atom_site_aniso_U_13
_atom_site_aniso_U_12
P1 0.0219(5) 0.0323(6) 0.0296(6) 0.0037(4) 0.0043(4) 0.0106(4)
P2 0.0433(7) 0.0349(6) 0.0316(6) 0.0029(5) 0.0089(5) 0.0203(5)
O1 0.0298(16) 0.0457(18) 0.0323(16) 0.0131(14) 0.0058(13) 0.0146(14)
O2 0.0254(16) 0.0404(17) 0.0401(17) 0.0068(14) 0.0052(13) 0.0159(13)
O3 0.051(2) 0.058(2) 0.0309(17) 0.0103(15) 0.0084(15) 0.0360(17)
O4 0.059(2) 0.0445(19) 0.0366(18) 0.0125(15) 0.0146(16) 0.0264(17)
O5 0.063(2) 0.0437(19) 0.0408(19) 0.0033(15) 0.0141(17) 0.0334(17)
O6 0.049(2) 0.0386(18) 0.0417(18) 0.0110(14) 0.0152(15) 0.0238(15)
N1 0.044(2) 0.049(2) 0.032(2) 0.0110(17) 0.0113(18) 0.0274(19)
N2 0.044(2) 0.035(2) 0.034(2) 0.0038(16) 0.0130(17) 0.0213(17)
C2 0.028(2) 0.041(3) 0.037(3) -0.002(2) 0.0033(19) 0.010(2)
C3 0.033(2) 0.030(2) 0.030(2) -0.0079(18) -0.0005(19) 0.0103(18)
C4 0.047(3) 0.065(3) 0.026(2) 0.004(2) -0.001(2) 0.034(3)
C5 0.047(3) 0.063(3) 0.022(2) 0.008(2) 0.007(2) 0.032(2)
C6 0.036(2) 0.035(2) 0.028(2) -0.0026(18) 0.0048(19) 0.0178(19)
C7 0.046(3) 0.037(2) 0.025(2) 0.0026(18) 0.003(2) 0.021(2)
C8 0.041(3) 0.034(2) 0.029(2) 0.0024(18) 0.008(2) 0.016(2)
C9 0.041(3) 0.035(2) 0.028(2) -0.0004(18) 0.0030(19) 0.019(2)
C10 0.025(2) 0.0226(19) 0.030(2) 0.0012(16) 0.0077(17) 0.0091(16)
C11 0.023(2) 0.029(2) 0.032(2) 0.0029(17) 0.0077(18) 0.0062(17)
C12 0.030(2) 0.030(2) 0.030(2) 0.0071(17) 0.0107(18) 0.0090(18)
C13 0.032(2) 0.033(2) 0.024(2) -0.0003(17) 0.0056(18) 0.0131(18)
C14 0.026(2) 0.033(2) 0.027(2) -0.0034(17) 0.0035(17) 0.0077(18)
C15 0.028(2) 0.025(2) 0.024(2) -0.0016(16) 0.0077(17) 0.0046(17)
C16 0.027(2) 0.040(3) 0.045(3) 0.012(2) 0.015(2) 0.0101(19)
C17 0.029(2) 0.050(3) 0.045(3) 0.005(2) 0.014(2) 0.014(2)
C18 0.022(2) 0.040(3) 0.068(3) 0.010(2) 0.011(2) 0.004(2)
C19 0.038(3) 0.071(4) 0.062(4) 0.031(3) 0.026(3) 0.020(3)
C20 0.034(2) 0.038(2) 0.030(2) 0.0033(19) 0.0034(19) 0.017(2)
C21 0.058(3) 0.042(3) 0.052(3) 0.003(2) -0.003(3) 0.028(3)
C22 0.058(3) 0.061(3) 0.028(2) 0.004(2) 0.002(2) 0.030(3)
C23 0.037(3) 0.066(3) 0.052(3) 0.015(3) 0.009(2) 0.028(3)
C24 0.030(2) 0.029(2) 0.035(2) 0.0043(18) 0.0090(19) 0.0014(18)
C25 0.027(2) 0.050(3) 0.034(2) 0.011(2) 0.0113(19) 0.007(2)
C26 0.049(3) 0.027(2) 0.052(3) 0.004(2) 0.015(2) 0.007(2)
C27 0.040(3) 0.046(3) 0.043(3) 0.005(2) 0.006(2) -0.011(2)
C28 0.035(3) 0.093(4) 0.052(3) 0.020(3) 0.002(2) 0.032(3)
C29 0.032(3) 0.053(3) 0.074(4) 0.001(3) 0.002(3) 0.021(2)
C30 0.039(3) 0.050(3) 0.040(3) -0.003(2) 0.008(2) 0.020(2)
C31 0.034(2) 0.042(3) 0.031(2) -0.0025(19) 0.0042(19) 0.013(2)
C32 0.069(4) 0.033(3) 0.049(3) 0.006(2) 0.034(3) 0.014(2)
C33 0.071(4) 0.029(2) 0.050(3) 0.011(2) 0.028(3) 0.019(2)
C34 0.032(2) 0.034(2) 0.029(2) 0.0031(18) 0.0072(18) 0.0115(19)
C35 0.080(4) 0.064(3) 0.030(3) 0.015(2) 0.021(3) 0.051(3)
C36 0.078(4) 0.060(3) 0.035(3) 0.010(2) 0.011(3) 0.050(3)
C37 0.030(2) 0.035(2) 0.030(2) -0.0002(18) 0.0022(18) 0.0138(19)
C38 0.041(3) 0.026(2) 0.028(2) -0.0026(17) 0.0061(19) 0.0116(19)
C39 0.036(2) 0.031(2) 0.031(2) -0.0007(18) 0.0057(19) 0.0060(19)
C40 0.040(3) 0.026(2) 0.042(3) 0.0083(19) 0.005(2) 0.0058(19)
C41 0.037(3) 0.031(2) 0.042(3) 0.003(2) 0.001(2) 0.008(2)
C42 0.033(2) 0.035(2) 0.044(3) 0.003(2) 0.007(2) 0.011(2)
C43 0.038(3) 0.029(2) 0.029(2) 0.0004(17) 0.0032(19) 0.0084(19)
C44 0.042(3) 0.041(3) 0.036(3) 0.003(2) 0.013(2) 0.011(2)
C45 0.051(3) 0.049(3) 0.039(3) -0.007(2) 0.008(2) 0.013(2)
C46 0.062(4) 0.057(3) 0.054(3) 0.018(3) 0.030(3) 0.016(3)
C47 0.035(3) 0.055(3) 0.049(3) -0.005(2) 0.015(2) 0.009(2)
C48 0.041(3) 0.035(3) 0.075(4) 0.011(3) 0.001(3) 0.015(2)
C52 0.041(3) 0.033(2) 0.047(3) 0.008(2) 0.014(2) 0.005(2)
C53 0.041(3) 0.048(3) 0.088(4) 0.008(3) 0.007(3) -0.001(3)
C54 0.065(4) 0.055(3) 0.058(3) 0.017(3) 0.033(3) 0.023(3)
C55 0.053(3) 0.028(2) 0.064(4) 0.002(2) 0.013(3) -0.001(2)
C56 0.126(7) 0.132(7) 0.076(5) 0.032(5) 0.042(5) 0.107(6)
C57 0.119(7) 0.081(5) 0.180(10) 0.030(6) 0.074(7) 0.060(5)
C1S 0.068(5) 0.062(5) 0.188(10) -0.020(5) -0.016(6) 0.017(4)
Cl1 0.0710(13) 0.1210(19) 0.251(4) -0.103(2) -0.0225(17) 0.0373(13)
Cl2 0.238(5) 0.282(6) 0.218(4) 0.136(4) 0.088(4) 0.165(4)
Cl3 0.151(2) 0.1170(19) 0.141(2) 0.0012(16) 0.0097(18) 0.0828(18)
C1A 0.124(7) 0.140(7) 0.232(9) 0.065(6) 0.004(6) 0.091(6)
C2A 0.241(10) 0.127(7) 0.182(9) 0.001(6) 0.006(7) 0.110(7)
C3A 0.152(7) 0.119(6) 0.233(9) 0.100(6) 0.080(6) 0.087(6)

loop_
_atom_type_symbol
_atom_type_description
_atom_type_scat_dispersion_real
_atom_type_scat_dispersion_imag
_atom_type_scat_source
C C 0.0033 0.0016 'International Tables Vol C Tables 4.2.6.8 and 6.1.1.4'
H H 0.0000 0.0000 'International Tables Vol C Tables 4.2.6.8 and 6.1.1.4'
N N 0.0061 0.0033 'International Tables Vol C Tables 4.2.6.8 and 6.1.1.4'
O O 0.0106 0.0060 'International Tables Vol C Tables 4.2.6.8 and 6.1.1.4'
P P 0.1023 0.0942 'International Tables Vol C Tables 4.2.6.8 and 6.1.1.4'
Cl Cl 0.1484 0.1585 'International Tables Vol C Tables 4.2.6.8 and 6.1.1.4'

loop_
_geom_angle_atom_site_label_1
_geom_angle_atom_site_label_2
_geom_angle_atom_site_label_3
_geom_angle
O1 P1 O2 112.20(17)
O1 P1 C2 107.8(2)
O2 P1 C2 107.81(19)
O1 P1 C10 118.43(18)
O2 P1 C10 106.35(17)
C2 P1 C10 103.5(2)
O4 P2 O5 112.39(18)
O4 P2 C30 107.3(2)
O5 P2 C30 107.3(2)
O4 P2 C38 118.0(2)
O5 P2 C38 106.55(18)
C30 P2 C38 104.6(2)
C28 O2 P1 120.1(3)
C56 O5 P2 122.5(3)
C9 N1 H1A 120.0
C9 N1 H1B 120.0
H1A N1 H1B 120.0
C37 N2 H2A 120.0
C37 N2 H2B 120.0
H2A N2 H2B 120.0
C3 C2 P1 111.4(3)
C3 C2 H2C 109.4
P1 C2 H2C 109.4
C3 C2 H2D 109.4
P1 C2 H2D 109.4
H2C C2 H2D 108.0
C8 C3 C4 117.9(4)
C8 C3 C2 120.6(4)
C4 C3 C2 121.5(4)
C5 C4 C3 121.6(4)
C5 C4 H4 119.2
C3 C4 H4 119.2
C4 C5 C6 120.3(4)
C4 C5 H5 119.8
C6 C5 H5 119.8
C7 C6 C5 118.4(4)
C7 C6 C9 118.5(4)
C5 C6 C9 123.1(4)
C8 C7 C6 120.8(4)
C8 C7 H7 119.6
C6 C7 H7 119.6
C7 C8 C3 121.0(4)
C7 C8 H8 119.5
C3 C8 H8 119.5
O3 C9 N1 121.2(4)
O3 C9 C6 120.5(4)
N1 C9 C6 118.3(4)
C15 C10 C11 117.4(3)
C15 C10 P1 118.3(3)
C11 C10 P1 120.3(3)
C12 C11 C10 117.7(4)
C12 C11 C16 116.9(4)
C10 C11 C16 125.0(4)
C11 C12 C13 123.8(4)
C11 C12 H12 118.1
C13 C12 H12 118.1
C14 C13 C12 116.0(4)
C14 C13 C20 123.3(4)
C12 C13 C20 120.5(4)
C13 C14 C15 124.1(4)
C13 C14 H14 118.0
C15 C14 H14 118.0
C14 C15 C10 118.2(4)
C14 C15 C24 115.6(4)
C10 C15 C24 126.2(4)
C19 C16 C17 105.3(4)
C19 C16 C18 105.0(4)
C17 C16 C18 111.4(4)
C19 C16 C11 110.6(4)
C17 C16 C11 109.0(4)
C18 C16 C11 115.1(4)
C16 C17 H17A 109.5
C16 C17 H17B 109.5
H17A C17 H17B 109.5
C16 C17 H17C 109.5
H17A C17 H17C 109.5
H17B C17 H17C 109.5
C16 C18 H18A 109.5
C16 C18 H18B 109.5
H18A C18 H18B 109.5
C16 C18 H18C 109.5
H18A C18 H18C 109.5
H18B C18 H18C 109.5
C16 C19 H19A 109.5
C16 C19 H19B 109.5
H19A C19 H19B 109.5
C16 C19 H19C 109.5
H19A C19 H19C 109.5
H19B C19 H19C 109.5
C22 C20 C21 109.5(4)
C22 C20 C13 108.9(3)
C21 C20 C13 108.6(4)
C22 C20 C23 109.6(4)
C21 C20 C23 108.5(4)
C13 C20 C23 111.7(4)
C20 C21 H21A 109.5
C20 C21 H21B 109.5
H21A C21 H21B 109.5
C20 C21 H21C 109.5
H21A C21 H21C 109.5
H21B C21 H21C 109.5
C20 C22 H22A 109.5
C20 C22 H22B 109.5
H22A C22 H22B 109.5
C20 C22 H22C 109.5
H22A C22 H22C 109.5
H22B C22 H22C 109.5
C20 C23 H23A 109.5
C20 C23 H23B 109.5
H23A C23 H23B 109.5
C20 C23 H23C 109.5
H23A C23 H23C 109.5
H23B C23 H23C 109.5
C26 C24 C25 113.4(4)
C26 C24 C15 111.8(3)
C25 C24 C15 111.1(3)
C26 C24 C27 104.5(4)
C25 C24 C27 105.9(4)
C15 C24 C27 109.6(4)
C24 C25 H25A 109.5
C24 C25 H25B 109.5
H25A C25 H25B 109.5
C24 C25 H25C 109.5
H25A C25 H25C 109.5
H25B C25 H25C 109.5
C24 C26 H26A 109.5
C24 C26 H26B 109.5
H26A C26 H26B 109.5
C24 C26 H26C 109.5
H26A C26 H26C 109.5
H26B C26 H26C 109.5
C24 C27 H27A 109.5
C24 C27 H27B 109.5
H27A C27 H27B 109.5
C24 C27 H27C 109.5
H27A C27 H27C 109.5
H27B C27 H27C 109.5
O2 C28 C29 107.8(4)
O2 C28 H28A 110.2
C29 C28 H28A 110.2
O2 C28 H28B 110.2
C29 C28 H28B 110.2
H28A C28 H28B 108.5
C28 C29 H29A 109.5
C28 C29 H29B 109.5
H29A C29 H29B 109.5
C28 C29 H29C 109.5
H29A C29 H29C 109.5
H29B C29 H29C 109.5
C31 C30 P2 113.2(3)
C31 C30 H30A 108.9
P2 C30 H30A 108.9
C31 C30 H30B 108.9
P2 C30 H30B 108.9
H30A C30 H30B 107.8
C36 C31 C32 117.8(4)
C36 C31 C30 121.8(4)
C32 C31 C30 120.4(4)
C33 C32 C31 121.2(4)
C33 C32 H32 119.4
C31 C32 H32 119.4
C32 C33 C34 121.2(4)
C32 C33 H33 119.4
C34 C33 H33 119.4
C35 C34 C33 117.7(4)
C35 C34 C37 123.9(4)
C33 C34 C37 118.4(4)
C34 C35 C36 120.7(4)
C34 C35 H35 119.7
C36 C35 H35 119.7
C31 C36 C35 121.4(4)
C31 C36 H36 119.3
C35 C36 H36 119.3
O6 C37 N2 121.6(4)
O6 C37 C34 119.8(4)
N2 C37 C34 118.7(4)
C43 C38 C39 117.8(4)
C43 C38 P2 117.8(3)
C39 C38 P2 120.8(3)
C40 C39 C38 117.5(4)
C40 C39 C44 116.6(4)
C38 C39 C44 125.1(4)
C39 C40 C41 124.1(4)
C39 C40 H40 118.0
C41 C40 H40 118.0
C42 C41 C40 115.8(4)
C42 C41 C48 121.3(4)
C40 C41 C48 122.7(4)
C41 C42 C43 124.0(4)
C41 C42 H42 118.0
C43 C42 H42 118.0
C42 C43 C38 117.9(4)
C42 C43 C52 115.7(4)
C38 C43 C52 126.3(4)
C47 C44 C45 110.2(4)
C47 C44 C46 105.3(4)
C45 C44 C46 105.2(4)
C47 C44 C39 116.6(4)
C45 C44 C39 108.2(4)
C46 C44 C39 110.8(4)
C44 C45 H45A 109.5
C44 C45 H45B 109.5
H45A C45 H45B 109.5
C44 C45 H45C 109.5
H45A C45 H45C 109.5
H45B C45 H45C 109.5
C44 C46 H46A 109.5
C44 C46 H46B 109.5
H46A C46 H46B 109.5
C44 C46 H46C 109.5
H46A C46 H46C 109.5
H46B C46 H46C 109.5
C44 C47 H47A 109.5
C44 C47 H47B 109.5
H47A C47 H47B 109.5
C44 C47 H47C 109.5
H47A C47 H47C 109.5
H47B C47 H47C 109.5
C3A C48 C1A 124.1(7)
C3A C48 C41 114.8(5)
C1A C48 C41 112.4(5)
C3A C48 C2A 96.4(9)
C1A C48 C2A 97.8(9)
C41 C48 C2A 106.0(6)
C54 C52 C53 106.9(4)
C54 C52 C55 112.5(4)
C53 C52 C55 104.3(4)
C54 C52 C43 111.8(4)
C53 C52 C43 108.8(4)
C55 C52 C43 112.0(4)
C52 C53 H53A 109.5
C52 C53 H53B 109.5
H53A C53 H53B 109.5
C52 C53 H53C 109.5
H53A C53 H53C 109.5
H53B C53 H53C 109.5
C52 C54 H54A 109.5
C52 C54 H54B 109.5
H54A C54 H54B 109.5
C52 C54 H54C 109.5
H54A C54 H54C 109.5
H54B C54 H54C 109.5
C52 C55 H55A 109.5
C52 C55 H55B 109.5
H55A C55 H55B 109.5
C52 C55 H55C 109.5
H55A C55 H55C 109.5
H55B C55 H55C 109.5
C57 C56 O5 109.5(6)
C57 C56 H56A 109.8
O5 C56 H56A 109.8
C57 C56 H56B 109.8
O5 C56 H56B 109.8
H56A C56 H56B 108.2
C56 C57 H57A 109.5
C56 C57 H57B 109.5
H57A C57 H57B 109.5
C56 C57 H57C 109.5
H57A C57 H57C 109.5
H57B C57 H57C 109.5
Cl3 C1S Cl1 114.5(6)
Cl3 C1S Cl2 108.4(5)
Cl1 C1S Cl2 109.7(5)
Cl3 C1S H1S 108.0
Cl1 C1S H1S 108.0
Cl2 C1S H1S 108.0
C48 C1A H1A1 109.5
C48 C1A H1A2 109.5
H1A1 C1A H1A2 109.5
C48 C1A H1A3 109.5
H1A1 C1A H1A3 109.5
H1A2 C1A H1A3 109.5
C48 C2A H2A1 109.5
C48 C2A H2A2 109.5
H2A1 C2A H2A2 109.5
C48 C2A H2A3 109.5
H2A1 C2A H2A3 109.5
H2A2 C2A H2A3 109.5
C48 C3A H3A1 109.5
C48 C3A H3A2 109.5
H3A1 C3A H3A2 109.5
C48 C3A H3A3 109.5
H3A1 C3A H3A3 109.5
H3A2 C3A H3A3 109.5

loop_
_geom_bond_atom_site_label_1
_geom_bond_atom_site_label_2
_geom_bond_distance
P1 O1 1.478(3)
P1 O2 1.578(3)
P1 C2 1.810(5)
P1 C10 1.827(4)
P2 O4 1.476(3)
P2 O5 1.579(3)
P2 C30 1.800(5)
P2 C38 1.821(4)
O2 C28 1.462(6)
O3 C9 1.236(5)
O5 C56 1.428(7)
O6 C37 1.233(5)
N1 C9 1.332(6)
N1 H1A 0.8800
N1 H1B 0.8800
N2 C37 1.329(5)
N2 H2A 0.8800
N2 H2B 0.8800
C2 C3 1.506(6)
C2 H2C 0.9900
C2 H2D 0.9900
C3 C8 1.385(6)
C3 C4 1.388(6)
C4 C5 1.375(6)
C4 H4 0.9500
C5 C6 1.392(6)
C5 H5 0.9500
C6 C7 1.387(6)
C6 C9 1.494(6)
C7 C8 1.381(6)
C7 H7 0.9500
C8 H8 0.9500
C10 C15 1.425(6)
C10 C11 1.452(5)
C11 C12 1.382(6)
C11 C16 1.565(6)
C12 C13 1.394(6)
C12 H12 0.9500
C13 C14 1.375(6)
C13 C20 1.529(6)
C14 C15 1.390(6)
C14 H14 0.9500
C15 C24 1.553(5)
C16 C19 1.539(6)
C16 C17 1.541(6)
C16 C18 1.544(7)
C17 H17A 0.9800
C17 H17B 0.9800
C17 H17C 0.9800
C18 H18A 0.9800
C18 H18B 0.9800
C18 H18C 0.9800
C19 H19A 0.9800
C19 H19B 0.9800
C19 H19C 0.9800
C20 C22 1.527(6)
C20 C21 1.529(7)
C20 C23 1.532(6)
C21 H21A 0.9800
C21 H21B 0.9800
C21 H21C 0.9800
C22 H22A 0.9800
C22 H22B 0.9800
C22 H22C 0.9800
C23 H23A 0.9800
C23 H23B 0.9800
C23 H23C 0.9800
C24 C26 1.534(6)
C24 C25 1.539(6)
C24 C27 1.555(6)
C25 H25A 0.9800
C25 H25B 0.9800
C25 H25C 0.9800
C26 H26A 0.9800
C26 H26B 0.9800
C26 H26C 0.9800
C27 H27A 0.9800
C27 H27B 0.9800
C27 H27C 0.9800
C28 C29 1.494(7)
C28 H28A 0.9900
C28 H28B 0.9900
C29 H29A 0.9800
C29 H29B 0.9800
C29 H29C 0.9800
C30 C31 1.516(6)
C30 H30A 0.9900
C30 H30B 0.9900
C31 C36 1.372(7)
C31 C32 1.379(7)
C32 C33 1.368(7)
C32 H32 0.9500
C33 C34 1.384(6)
C33 H33 0.9500
C34 C35 1.380(6)
C34 C37 1.495(6)
C35 C36 1.382(7)
C35 H35 0.9500
C36 H36 0.9500
C38 C43 1.425(6)
C38 C39 1.442(6)
C39 C40 1.386(6)
C39 C44 1.574(6)
C40 C41 1.388(6)
C40 H40 0.9500
C41 C42 1.381(6)
C41 C48 1.522(6)
C42 C43 1.390(6)
C42 H42 0.9500
C43 C52 1.548(6)
C44 C47 1.536(7)
C44 C45 1.545(7)
C44 C46 1.552(7)
C45 H45A 0.9800
C45 H45B 0.9800
C45 H45C 0.9800
C46 H46A 0.9800
C46 H46B 0.9800
C46 H46C 0.9800
C47 H47A 0.9800
C47 H47B 0.9800
C47 H47C 0.9800
C48 C3A 1.383(10)
C48 C1A 1.451(11)
C48 C2A 1.548(14)
C52 C54 1.531(7)
C52 C53 1.544(8)
C52 C55 1.545(7)
C53 H53A 0.9800
C53 H53B 0.9800
C53 H53C 0.9800
C54 H54A 0.9800
C54 H54B 0.9800
C54 H54C 0.9800
C55 H55A 0.9800
C55 H55B 0.9800
C55 H55C 0.9800
C56 C57 1.402(10)
C56 H56A 0.9900
C56 H56B 0.9900
C57 H57A 0.9800
C57 H57B 0.9800
C57 H57C 0.9800
C1S Cl3 1.702(8)
C1S Cl1 1.714(9)
C1S Cl2 1.731(11)
C1S H1S 1.0000
C1A H1A1 0.9800
C1A H1A2 0.9800
C1A H1A3 0.9800
C2A H2A1 0.9800
C2A H2A2 0.9800
C2A H2A3 0.9800
C3A H3A1 0.9800
C3A H3A2 0.9800
C3A H3A3 0.9800
